data_1564842
loop_
_publ_author_name
'Han, Jingqi'
'Cheng, Shun-Cheung'
'Yiu, Shek-Man'
'Tse, Man-Kit'
'Ko, Chi-Chiu'

_publ_section_title
;
 Luminescent Monomeric and Dimeric Ru(II) Acyclic Carbene Complexes as
 Selective Sensors for NH3/Amine Vapor and Humidity
;
_journal_name_full 'Chemical Science'
_journal_paper_doi 10.1039/D1SC04074J
_journal_year 2021
_chemical_formula_sum 'C33 H25 Cl F3 N7 O3 Ru S'
_chemical_formula_weight 793.18
_space_group_crystal_system monoclinic
_space_group_IT_number 14
_space_group_name_Hall '-P 2ybc'
_space_group_name_H-M_alt 'P 1 21/c 1'
_atom_sites_solution_hydrogens geom
_audit_creation_method SHELXL-2016/6
_audit_update_record
;
2021-04-09 deposited with the CCDC.	2021-10-04 downloaded from the CCDC.
;
_cell_angle_alpha 90
_cell_angle_beta 91.0160(10)
_cell_angle_gamma 90
_cell_formula_units_Z 8
_cell_length_a 20.2684(4)
_cell_length_b 9.7474(2)
_cell_length_c 32.7825(7)
_cell_measurement_reflns_used 9954
_cell_measurement_temperature 173(2)
_cell_measurement_theta_max 74.51
_cell_measurement_theta_min 2.70
_cell_volume 6475.6(2)
_computing_cell_refinement 'Bruker Saint'
_computing_data_collection 'Bruker Apex3'
_computing_data_reduction 'Bruker Saint'
_computing_structure_refinement 'SHELXL-2016/6 (Sheldrick, 2016)'
_computing_structure_solution 'SHELXT 2014/5 (Sheldrick, 2014)'
_diffrn_ambient_temperature 173(2)
_diffrn_measured_fraction_theta_full 0.999
_diffrn_measured_fraction_theta_max 0.996
_diffrn_measurement_device_type 'Bruker D8 Venture Photon II'
_diffrn_measurement_method 'phi and omega scans'
_diffrn_radiation_type CuK\a
_diffrn_radiation_wavelength 1.54178
_diffrn_reflns_av_R_equivalents 0.0631
_diffrn_reflns_av_unetI/netI 0.0437
_diffrn_reflns_Laue_measured_fraction_full 0.999
_diffrn_reflns_Laue_measured_fraction_max 0.996
_diffrn_reflns_limit_h_max 25
_diffrn_reflns_limit_h_min -25
_diffrn_reflns_limit_k_max 12
_diffrn_reflns_limit_k_min -12
_diffrn_reflns_limit_l_max 40
_diffrn_reflns_limit_l_min -35
_diffrn_reflns_number 76374
_diffrn_reflns_point_group_measured_fraction_full 0.999
_diffrn_reflns_point_group_measured_fraction_max 0.996
_diffrn_reflns_theta_full 67.679
_diffrn_reflns_theta_max 74.594
_diffrn_reflns_theta_min 2.180
_diffrn_source 'micro focus'
_exptl_absorpt_coefficient_mu 5.845
_exptl_absorpt_correction_T_max 0.7538
_exptl_absorpt_correction_T_min 0.6119
_exptl_absorpt_correction_type multi-scan
_exptl_absorpt_process_details
;
 SADABS 2016/2: Krause, L., Herbst-Irmer, R., Sheldrick G.M. & Stalke D.,
 J. Appl. Cryst. 48 (2015) 3-10
;
_exptl_crystal_colour yellow
_exptl_crystal_density_diffrn 1.627
_exptl_crystal_description block
_exptl_crystal_F_000 3200
_exptl_crystal_size_max 0.49
_exptl_crystal_size_mid 0.21
_exptl_crystal_size_min 0.02
_refine_diff_density_max 0.714
_refine_diff_density_min -0.671
_refine_diff_density_rms 0.071
_refine_ls_extinction_method none
_refine_ls_goodness_of_fit_ref 1.027
_refine_ls_hydrogen_treatment constr
_refine_ls_matrix_type full
_refine_ls_number_parameters 883
_refine_ls_number_reflns 13206
_refine_ls_number_restraints 0
_refine_ls_restrained_S_all 1.027
_refine_ls_R_factor_all 0.0471
_refine_ls_R_factor_gt 0.0339
_refine_ls_shift/su_max 0.003
_refine_ls_shift/su_mean 0.000
_refine_ls_structure_factor_coef Fsqd
_refine_ls_weighting_details 'w=1/[\s^2^(Fo^2^)+(0.0388P)^2^+2.7061P] where P=(Fo^2^+2Fc^2^)/3'
_refine_ls_weighting_scheme calc
_refine_ls_wR_factor_gt 0.0792
_refine_ls_wR_factor_ref 0.0854
_reflns_Friedel_coverage 0.000
_reflns_number_gt 10488
_reflns_number_total 13206
_reflns_threshold_expression 'I > 2\s(I)'
_cod_data_source_file d1sc04074j3.cif
_cod_data_source_block 1_a
_cod_original_sg_symbol_H-M 'P 21/c'
_cod_database_code 1564842
_shelx_shelxl_version_number 2016/6
_shelx_space_group_comment
;
The symmetry employed for this shelxl refinement is uniquely defined
by the following loop, which should always be used as a source of
symmetry information in preference to the above space-group names.
They are only intended as comments.
;

loop_
_space_group_symop_operation_xyz
'x, y, z'
'-x, y+1/2, -z+1/2'
'-x, -y, -z'
'x, -y-1/2, z-1/2'

loop_
_atom_site_label
_atom_site_type_symbol
_atom_site_fract_x
_atom_site_fract_y
_atom_site_fract_z
_atom_site_U_iso_or_equiv
_atom_site_adp_type
_atom_site_occupancy
_atom_site_site_symmetry_order
_atom_site_calc_flag
_atom_site_refinement_flags_posn
_atom_site_refinement_flags_adp
_atom_site_refinement_flags_occupancy
_atom_site_disorder_assembly
_atom_site_disorder_group
Ru1 Ru 0.73518(2) 0.48732(2) 0.60409(2) 0.02057(6) Uani 1 1 d . . . . .
Cl1 Cl 1.07798(4) 0.48939(15) 0.58329(4) 0.0796(4) Uani 1 1 d . . . . .
N1 N 0.64024(11) 0.4598(2) 0.58112(7) 0.0250(4) Uani 1 1 d . . . . .
N2 N 0.69539(11) 0.3348(2) 0.53333(6) 0.0262(4) Uani 1 1 d . . . . .
H2 H 0.696646 0.279248 0.512205 0.031 Uiso 1 1 calc R U . . .
N3 N 0.80568(11) 0.3273(3) 0.53471(7) 0.0290(5) Uani 1 1 d . . . . .
N4 N 0.69975(11) 0.5725(2) 0.65972(6) 0.0273(4) Uani 1 1 d . . . . .
N5 N 0.72381(11) 0.3149(2) 0.64026(6) 0.0253(4) Uani 1 1 d . . . . .
N6 N 0.82922(11) 0.5271(2) 0.62656(6) 0.0230(4) Uani 1 1 d . . . . .
N7 N 0.75484(11) 0.6738(2) 0.57767(6) 0.0244(4) Uani 1 1 d . . . . .
C1 C 0.58342(15) 0.5074(3) 0.59645(9) 0.0349(6) Uani 1 1 d . . . . .
H1 H 0.585655 0.562942 0.620252 0.042 Uiso 1 1 calc R U . . .
C2 C 0.52238(15) 0.4798(3) 0.57946(11) 0.0396(7) Uani 1 1 d . . . . .
H2A H 0.483443 0.514616 0.591402 0.048 Uiso 1 1 calc R U . . .
C3 C 0.51884(14) 0.3991(3) 0.54417(10) 0.0375(6) Uani 1 1 d . . . . .
H3 H 0.477417 0.379656 0.531453 0.045 Uiso 1 1 calc R U . . .
C4 C 0.57604(14) 0.3486(3) 0.52820(9) 0.0324(6) Uani 1 1 d . . . . .
H4 H 0.574535 0.292859 0.504425 0.039 Uiso 1 1 calc R U . . .
C5 C 0.63653(13) 0.3796(3) 0.54713(8) 0.0251(5) Uani 1 1 d . . . . .
C6 C 0.75451(13) 0.3771(3) 0.55271(7) 0.0232(5) Uani 1 1 d . . . . .
C7 C 0.86967(13) 0.3672(3) 0.54725(8) 0.0282(5) Uani 1 1 d . . . . .
C8 C 0.89618(16) 0.4917(3) 0.53553(10) 0.0387(7) Uani 1 1 d . . . . .
H8 H 0.869543 0.553355 0.519985 0.046 Uiso 1 1 calc R U . . .
C9 C 0.96052(17) 0.5296(4) 0.54579(11) 0.0475(8) Uani 1 1 d . . . . .
H9 H 0.977863 0.615234 0.537268 0.057 Uiso 1 1 calc R U . . .
C10 C 0.99839(14) 0.4400(4) 0.56854(11) 0.0446(8) Uani 1 1 d . . . . .
C11 C 0.97402(19) 0.3162(4) 0.58033(13) 0.0536(9) Uani 1 1 d . . . . .
H11 H 1.000982 0.255380 0.595949 0.064 Uiso 1 1 calc R U . . .
C12 C 0.90993(18) 0.2785(4) 0.56962(11) 0.0442(8) Uani 1 1 d . . . . .
H12 H 0.893518 0.191430 0.577641 0.053 Uiso 1 1 calc R U . . .
C13 C 0.68405(15) 0.7047(3) 0.66634(9) 0.0355(6) Uani 1 1 d . . . . .
H13 H 0.691642 0.769905 0.645395 0.043 Uiso 1 1 calc R U . . .
C14 C 0.65719(18) 0.7491(4) 0.70264(11) 0.0462(8) Uani 1 1 d . . . . .
H14 H 0.646048 0.842939 0.706327 0.055 Uiso 1 1 calc R U . . .
C15 C 0.64690(18) 0.6551(4) 0.73328(10) 0.0468(8) Uani 1 1 d . . . . .
H15 H 0.629205 0.683614 0.758549 0.056 Uiso 1 1 calc R U . . .
C16 C 0.66256(16) 0.5192(4) 0.72689(9) 0.0393(7) Uani 1 1 d . . . . .
H16 H 0.655523 0.453037 0.747630 0.047 Uiso 1 1 calc R U . . .
C17 C 0.68890(13) 0.4801(3) 0.68956(8) 0.0291(5) Uani 1 1 d . . . . .
C18 C 0.70579(14) 0.3373(3) 0.67960(8) 0.0293(5) Uani 1 1 d . . . . .
C19 C 0.70477(17) 0.2322(4) 0.70797(10) 0.0394(7) Uani 1 1 d . . . . .
H19 H 0.692282 0.250574 0.735230 0.047 Uiso 1 1 calc R U . . .
C20 C 0.72181(18) 0.1015(4) 0.69673(11) 0.0445(7) Uani 1 1 d . . . . .
H20 H 0.722279 0.029201 0.716152 0.053 Uiso 1 1 calc R U . . .
C21 C 0.73833(17) 0.0769(3) 0.65655(11) 0.0402(7) Uani 1 1 d . . . . .
H21 H 0.749398 -0.012914 0.647762 0.048 Uiso 1 1 calc R U . . .
C22 C 0.73836(14) 0.1858(3) 0.62953(9) 0.0319(6) Uani 1 1 d . . . . .
H22 H 0.749253 0.168197 0.601951 0.038 Uiso 1 1 calc R U . . .
C23 C 0.86624(14) 0.4438(3) 0.65012(8) 0.0287(5) Uani 1 1 d . . . . .
H23 H 0.851370 0.352669 0.654626 0.034 Uiso 1 1 calc R U . . .
C24 C 0.92518(15) 0.4851(3) 0.66812(9) 0.0333(6) Uani 1 1 d . . . . .
H24 H 0.950257 0.422966 0.684471 0.040 Uiso 1 1 calc R U . . .
C25 C 0.94726(15) 0.6177(3) 0.66208(8) 0.0332(6) Uani 1 1 d . . . . .
H25 H 0.987506 0.648313 0.674260 0.040 Uiso 1 1 calc R U . . .
C26 C 0.90943(15) 0.7047(3) 0.63789(8) 0.0332(6) Uani 1 1 d . . . . .
H26 H 0.923190 0.796635 0.633539 0.040 Uiso 1 1 calc R U . . .
C27 C 0.85139(13) 0.6570(3) 0.62008(7) 0.0251(5) Uani 1 1 d . . . . .
C28 C 0.81067(13) 0.7378(3) 0.59147(7) 0.0255(5) Uani 1 1 d . . . . .
C29 C 0.82734(16) 0.8689(3) 0.57847(8) 0.0329(6) Uani 1 1 d . . . . .
H29 H 0.865846 0.912682 0.589082 0.039 Uiso 1 1 calc R U . . .
C30 C 0.78761(17) 0.9352(3) 0.55005(9) 0.0378(6) Uani 1 1 d . . . . .
H30 H 0.798603 1.024361 0.540638 0.045 Uiso 1 1 calc R U . . .
C31 C 0.73185(17) 0.8696(3) 0.53565(9) 0.0392(7) Uani 1 1 d . . . . .
H31 H 0.703823 0.913144 0.516050 0.047 Uiso 1 1 calc R U . . .
C32 C 0.71677(15) 0.7400(3) 0.54985(9) 0.0326(6) Uani 1 1 d . . . . .
H32 H 0.678113 0.695856 0.539611 0.039 Uiso 1 1 calc R U . . .
Ru2 Ru 0.75586(2) 0.01152(2) 0.38742(2) 0.01969(6) Uani 1 1 d . . . . .
Cl2 Cl 0.41359(4) 0.03467(15) 0.40248(4) 0.0749(3) Uani 1 1 d . . . . .
N8 N 0.85145(11) 0.0345(2) 0.41023(6) 0.0235(4) Uani 1 1 d . . . . .
N9 N 0.79740(11) 0.1452(2) 0.46141(6) 0.0256(4) Uani 1 1 d . . . . .
H9A H 0.796791 0.193941 0.483990 0.031 Uiso 1 1 calc R U . . .
N10 N 0.68680(11) 0.1459(2) 0.46217(6) 0.0271(4) Uani 1 1 d . . . . .
N11 N 0.73631(11) -0.1768(2) 0.41264(6) 0.0227(4) Uani 1 1 d . . . . .
N12 N 0.66197(11) -0.0263(2) 0.36520(6) 0.0231(4) Uani 1 1 d . . . . .
N13 N 0.78551(11) -0.0593(2) 0.32841(6) 0.0244(4) Uani 1 1 d . . . . .
N14 N 0.77575(11) 0.1931(2) 0.35694(6) 0.0233(4) Uani 1 1 d . . . . .
C33 C 0.90760(14) -0.0052(3) 0.39254(8) 0.0303(5) Uani 1 1 d . . . . .
H33 H 0.904554 -0.054410 0.367566 0.036 Uiso 1 1 calc R U . . .
C34 C 0.96917(14) 0.0218(3) 0.40875(10) 0.0360(6) Uani 1 1 d . . . . .
H34 H 1.007820 -0.007267 0.395236 0.043 Uiso 1 1 calc R U . . .
C35 C 0.97340(15) 0.0931(4) 0.44564(10) 0.0397(7) Uani 1 1 d . . . . .
H35 H 1.015298 0.112507 0.457740 0.048 Uiso 1 1 calc R U . . .
C36 C 0.91667(14) 0.1353(3) 0.46441(9) 0.0348(6) Uani 1 1 d . . . . .
H36 H 0.918729 0.183283 0.489620 0.042 Uiso 1 1 calc R U . . .
C37 C 0.85593(13) 0.1058(3) 0.44548(8) 0.0247(5) Uani 1 1 d . . . . .
C38 C 0.73764(12) 0.1077(3) 0.44166(7) 0.0220(5) Uani 1 1 d . . . . .
C39 C 0.62254(13) 0.1188(3) 0.44716(7) 0.0260(5) Uani 1 1 d . . . . .
C40 C 0.58582(16) 0.0112(4) 0.46290(10) 0.0411(7) Uani 1 1 d . . . . .
H40 H 0.605141 -0.046598 0.483169 0.049 Uiso 1 1 calc R U . . .
C41 C 0.52159(17) -0.0136(4) 0.44960(12) 0.0498(8) Uani 1 1 d . . . . .
H41 H 0.497343 -0.088283 0.460355 0.060 Uiso 1 1 calc R U . . .
C42 C 0.49346(14) 0.0710(4) 0.42077(10) 0.0437(8) Uani 1 1 d . . . . .
C43 C 0.52765(17) 0.1803(4) 0.40531(10) 0.0434(7) Uani 1 1 d . . . . .
H43 H 0.507490 0.238727 0.385535 0.052 Uiso 1 1 calc R U . . .
C44 C 0.59184(16) 0.2047(3) 0.41875(9) 0.0367(6) Uani 1 1 d . . . . .
H44 H 0.615204 0.281268 0.408390 0.044 Uiso 1 1 calc R U . . .
C45 C 0.77709(15) -0.2487(3) 0.43742(8) 0.0301(5) Uani 1 1 d . . . . .
H45 H 0.819195 -0.211282 0.444076 0.036 Uiso 1 1 calc R U . . .
C46 C 0.76038(16) -0.3743(3) 0.45356(9) 0.0356(6) Uani 1 1 d . . . . .
H46 H 0.790756 -0.422601 0.470663 0.043 Uiso 1 1 calc R U . . .
C47 C 0.69896(16) -0.4292(3) 0.44459(9) 0.0350(6) Uani 1 1 d . . . . .
H47 H 0.685887 -0.514346 0.456029 0.042 Uiso 1 1 calc R U . . .
C48 C 0.65718(15) -0.3581(3) 0.41876(8) 0.0323(6) Uani 1 1 d . . . . .
H48 H 0.615177 -0.395035 0.411578 0.039 Uiso 1 1 calc R U . . .
C49 C 0.67646(13) -0.2325(3) 0.40323(7) 0.0256(5) Uani 1 1 d . . . . .
C50 C 0.63586(13) -0.1497(3) 0.37467(7) 0.0254(5) Uani 1 1 d . . . . .
C51 C 0.57604(15) -0.1947(3) 0.35804(9) 0.0342(6) Uani 1 1 d . . . . .
H51 H 0.558594 -0.281558 0.365377 0.041 Uiso 1 1 calc R U . . .
C52 C 0.54243(15) -0.1113(3) 0.33074(9) 0.0357(6) Uani 1 1 d . . . . .
H52 H 0.501274 -0.139407 0.319215 0.043 Uiso 1 1 calc R U . . .
C53 C 0.56957(15) 0.0139(3) 0.32040(9) 0.0348(6) Uani 1 1 d . . . . .
H53 H 0.547737 0.072272 0.301273 0.042 Uiso 1 1 calc R U . . .
C54 C 0.62911(14) 0.0531(3) 0.33835(8) 0.0291(5) Uani 1 1 d . . . . .
H54 H 0.647317 0.139577 0.331343 0.035 Uiso 1 1 calc R U . . .
C55 C 0.78147(15) -0.1877(3) 0.31421(8) 0.0308(6) Uani 1 1 d . . . . .
H55 H 0.764207 -0.256953 0.331407 0.037 Uiso 1 1 calc R U . . .
C56 C 0.80139(16) -0.2239(3) 0.27554(8) 0.0343(6) Uani 1 1 d . . . . .
H56 H 0.797771 -0.316082 0.266339 0.041 Uiso 1 1 calc R U . . .
C57 C 0.82667(15) -0.1232(3) 0.25055(8) 0.0354(6) Uani 1 1 d . . . . .
H57 H 0.842070 -0.146085 0.224205 0.042 Uiso 1 1 calc R U . . .
C58 C 0.82939(15) 0.0111(3) 0.26417(8) 0.0319(6) Uani 1 1 d . . . . .
H58 H 0.845685 0.081733 0.247122 0.038 Uiso 1 1 calc R U . . .
C59 C 0.80776(13) 0.0409(3) 0.30341(7) 0.0255(5) Uani 1 1 d . . . . .
C60 C 0.80587(13) 0.1806(3) 0.32020(8) 0.0262(5) Uani 1 1 d . . . . .
C61 C 0.83185(16) 0.2940(3) 0.30050(9) 0.0353(6) Uani 1 1 d . . . . .
H61 H 0.853180 0.283044 0.275136 0.042 Uiso 1 1 calc R U . . .
C62 C 0.82670(17) 0.4224(3) 0.31776(9) 0.0385(6) Uani 1 1 d . . . . .
H62 H 0.845228 0.500362 0.304867 0.046 Uiso 1 1 calc R U . . .
C63 C 0.79401(16) 0.4355(3) 0.35421(9) 0.0342(6) Uani 1 1 d . . . . .
H63 H 0.788517 0.523223 0.366319 0.041 Uiso 1 1 calc R U . . .
C64 C 0.76945(14) 0.3197(3) 0.37281(8) 0.0271(5) Uani 1 1 d . . . . .
H64 H 0.747157 0.329704 0.397883 0.032 Uiso 1 1 calc R U . . .
S1 S 0.90061(3) 0.05970(7) 0.69409(2) 0.03087(14) Uani 1 1 d . . . . .
F1 F 0.99280(18) 0.0468(4) 0.75070(8) 0.0921(10) Uani 1 1 d . . . . .
F2 F 1.01156(13) -0.0798(3) 0.69864(9) 0.0698(7) Uani 1 1 d . . . . .
F3 F 1.02457(12) 0.1380(3) 0.69438(9) 0.0724(7) Uani 1 1 d . . . . .
O1 O 0.86777(14) -0.0508(3) 0.71339(9) 0.0564(7) Uani 1 1 d . . . . .
O2 O 0.88474(13) 0.1942(2) 0.70873(7) 0.0430(5) Uani 1 1 d . . . . .
O3 O 0.90468(11) 0.0499(2) 0.65043(6) 0.0368(4) Uani 1 1 d . . . . .
C65 C 0.9867(2) 0.0396(4) 0.71055(11) 0.0501(9) Uani 1 1 d . . . . .
S2 S 0.62287(3) 0.03969(7) 0.80954(2) 0.02957(13) Uani 1 1 d . . . . .
F4 F 0.51001(15) -0.0747(4) 0.78964(15) 0.1066(13) Uani 1 1 d . . . . .
F5 F 0.51220(15) 0.1426(3) 0.78149(13) 0.0937(11) Uani 1 1 d . . . . .
F6 F 0.5633(2) 0.0170(4) 0.73894(9) 0.1003(12) Uani 1 1 d . . . . .
O4 O 0.59918(15) 0.0492(3) 0.85017(7) 0.0549(6) Uani 1 1 d . . . . .
O5 O 0.65581(13) -0.0860(3) 0.79999(9) 0.0521(6) Uani 1 1 d . . . . .
O6 O 0.65372(13) 0.1616(3) 0.79488(7) 0.0449(5) Uani 1 1 d . . . . .
C66 C 0.5479(2) 0.0304(4) 0.77894(15) 0.0597(11) Uani 1 1 d . . . . .

loop_
_atom_site_aniso_label
_atom_site_aniso_U_11
_atom_site_aniso_U_22
_atom_site_aniso_U_33
_atom_site_aniso_U_23
_atom_site_aniso_U_13
_atom_site_aniso_U_12
Ru1 0.02257(10) 0.02108(10) 0.01811(9) -0.00249(6) 0.00146(6) -0.00050(6)
Cl1 0.0258(4) 0.1097(9) 0.1025(8) -0.0304(7) -0.0194(5) -0.0050(5)
N1 0.0227(10) 0.0240(10) 0.0285(10) -0.0041(8) 0.0021(8) -0.0019(8)
N2 0.0217(10) 0.0343(12) 0.0227(10) -0.0104(8) 0.0008(8) -0.0012(9)
N3 0.0226(10) 0.0388(13) 0.0255(10) -0.0108(9) 0.0014(8) -0.0011(9)
N4 0.0283(11) 0.0295(11) 0.0243(10) -0.0089(8) 0.0042(8) -0.0012(9)
N5 0.0262(10) 0.0248(10) 0.0250(10) -0.0002(8) 0.0000(8) -0.0041(8)
N6 0.0269(10) 0.0242(10) 0.0179(9) -0.0021(8) -0.0007(8) -0.0016(8)
N7 0.0278(11) 0.0269(11) 0.0186(9) -0.0017(8) 0.0038(8) 0.0011(8)
C1 0.0296(14) 0.0354(15) 0.0401(14) -0.0143(12) 0.0088(11) -0.0003(11)
C2 0.0246(13) 0.0395(16) 0.0551(18) -0.0148(14) 0.0074(12) -0.0010(11)
C3 0.0225(13) 0.0429(16) 0.0470(16) -0.0084(13) 0.0004(12) -0.0032(11)
C4 0.0256(13) 0.0389(15) 0.0329(13) -0.0065(11) 0.0010(11) -0.0043(11)
C5 0.0241(12) 0.0272(12) 0.0242(11) -0.0020(9) 0.0024(9) -0.0011(9)
C6 0.0252(12) 0.0238(12) 0.0207(10) -0.0003(9) 0.0009(9) -0.0023(9)
C7 0.0238(12) 0.0370(14) 0.0236(11) -0.0093(10) -0.0002(9) 0.0016(10)
C8 0.0309(14) 0.0449(17) 0.0399(15) 0.0006(13) -0.0071(12) -0.0043(12)
C9 0.0363(16) 0.054(2) 0.0519(18) 0.0004(16) -0.0043(14) -0.0135(15)
C10 0.0203(13) 0.063(2) 0.0507(17) -0.0209(16) -0.0051(12) 0.0024(13)
C11 0.0458(19) 0.050(2) 0.064(2) -0.0064(17) -0.0257(17) 0.0127(16)
C12 0.0458(18) 0.0378(16) 0.0483(17) -0.0002(14) -0.0182(15) 0.0021(14)
C13 0.0399(15) 0.0275(14) 0.0395(15) -0.0119(11) 0.0120(12) -0.0036(12)
C14 0.0442(18) 0.0437(18) 0.0512(18) -0.0226(15) 0.0134(15) -0.0062(14)
C15 0.0466(18) 0.060(2) 0.0346(15) -0.0204(15) 0.0144(13) -0.0093(16)
C16 0.0372(15) 0.0542(19) 0.0268(13) -0.0080(13) 0.0075(11) -0.0050(13)
C17 0.0266(12) 0.0396(15) 0.0212(11) -0.0059(10) 0.0017(9) -0.0063(11)
C18 0.0284(13) 0.0356(14) 0.0242(12) 0.0003(10) 0.0038(10) -0.0066(11)
C19 0.0411(16) 0.0433(17) 0.0342(14) 0.0061(13) 0.0061(12) -0.0043(13)
C20 0.0461(18) 0.0391(17) 0.0482(17) 0.0167(14) -0.0017(14) -0.0052(14)
C21 0.0417(16) 0.0273(14) 0.0517(17) 0.0069(13) 0.0004(14) -0.0040(12)
C22 0.0343(14) 0.0252(13) 0.0363(14) -0.0033(11) 0.0018(11) -0.0026(11)
C23 0.0334(13) 0.0251(12) 0.0274(12) -0.0011(10) -0.0053(10) 0.0010(10)
C24 0.0347(14) 0.0341(14) 0.0308(13) -0.0002(11) -0.0085(11) 0.0029(11)
C25 0.0322(14) 0.0380(15) 0.0292(13) -0.0028(11) -0.0074(11) -0.0041(12)
C26 0.0372(15) 0.0317(14) 0.0307(13) 0.0007(11) -0.0017(11) -0.0088(12)
C27 0.0301(13) 0.0262(12) 0.0191(10) -0.0017(9) 0.0016(9) -0.0025(10)
C28 0.0310(13) 0.0248(12) 0.0207(11) 0.0000(9) 0.0027(10) -0.0026(10)
C29 0.0415(15) 0.0291(14) 0.0280(12) 0.0036(10) 0.0002(11) -0.0058(12)
C30 0.0517(18) 0.0301(14) 0.0316(13) 0.0079(11) 0.0018(13) -0.0022(13)
C31 0.0431(17) 0.0395(16) 0.0350(14) 0.0094(12) -0.0025(12) 0.0097(13)
C32 0.0322(14) 0.0341(14) 0.0314(13) 0.0059(11) -0.0014(11) 0.0044(11)
Ru2 0.02224(9) 0.02079(9) 0.01605(9) -0.00091(6) 0.00110(6) 0.00076(6)
Cl2 0.0260(4) 0.1071(9) 0.0909(7) -0.0254(7) -0.0175(4) 0.0012(4)
N8 0.0247(10) 0.0232(10) 0.0227(9) -0.0008(8) 0.0014(8) 0.0012(8)
N9 0.0234(10) 0.0321(11) 0.0214(9) -0.0068(8) 0.0019(8) -0.0019(8)
N10 0.0233(10) 0.0357(12) 0.0224(10) -0.0063(8) 0.0026(8) -0.0017(9)
N11 0.0272(10) 0.0227(10) 0.0182(9) -0.0002(7) 0.0025(8) -0.0004(8)
N12 0.0257(10) 0.0253(10) 0.0183(9) -0.0022(8) -0.0004(8) 0.0011(8)
N13 0.0274(10) 0.0278(11) 0.0182(9) -0.0031(8) 0.0021(8) 0.0024(8)
N14 0.0249(10) 0.0241(10) 0.0207(9) 0.0006(8) 0.0004(8) 0.0009(8)
C33 0.0276(13) 0.0330(14) 0.0304(12) -0.0036(11) 0.0062(10) 0.0026(11)
C34 0.0254(13) 0.0398(16) 0.0431(15) -0.0046(12) 0.0105(11) 0.0012(11)
C35 0.0227(13) 0.0492(18) 0.0473(16) -0.0095(14) -0.0006(12) -0.0029(12)
C36 0.0249(13) 0.0442(16) 0.0353(14) -0.0099(12) 0.0004(11) -0.0038(11)
C37 0.0240(12) 0.0251(12) 0.0250(11) -0.0008(9) 0.0019(9) -0.0002(9)
C38 0.0246(12) 0.0227(11) 0.0186(10) 0.0012(8) -0.0004(9) -0.0010(9)
C39 0.0228(12) 0.0345(13) 0.0206(11) -0.0097(10) 0.0028(9) 0.0029(10)
C40 0.0303(15) 0.0464(18) 0.0464(16) 0.0079(14) -0.0032(13) -0.0052(13)
C41 0.0316(16) 0.059(2) 0.059(2) 0.0019(17) -0.0028(15) -0.0131(15)
C42 0.0210(13) 0.062(2) 0.0485(17) -0.0219(16) -0.0028(12) 0.0066(13)
C43 0.0390(16) 0.0470(18) 0.0436(16) -0.0070(14) -0.0157(14) 0.0125(14)
C44 0.0386(16) 0.0365(15) 0.0348(14) -0.0012(12) -0.0067(12) 0.0005(12)
C45 0.0324(14) 0.0308(13) 0.0269(12) 0.0044(10) -0.0035(10) 0.0011(11)
C46 0.0442(16) 0.0345(15) 0.0281(13) 0.0073(11) -0.0054(12) 0.0069(12)
C47 0.0447(16) 0.0296(14) 0.0306(13) 0.0063(11) 0.0016(12) -0.0033(12)
C48 0.0332(14) 0.0332(14) 0.0306(13) 0.0030(11) 0.0014(11) -0.0066(11)
C49 0.0271(12) 0.0279(13) 0.0219(11) -0.0011(9) 0.0031(9) -0.0015(10)
C50 0.0258(12) 0.0294(13) 0.0211(11) -0.0030(9) 0.0008(9) 0.0005(10)
C51 0.0321(14) 0.0362(15) 0.0343(14) -0.0020(11) -0.0021(11) -0.0050(12)
C52 0.0305(14) 0.0449(16) 0.0313(13) -0.0050(12) -0.0089(11) 0.0025(12)
C53 0.0362(15) 0.0388(15) 0.0290(13) -0.0032(11) -0.0099(11) 0.0079(12)
C54 0.0344(14) 0.0277(13) 0.0250(12) -0.0010(10) -0.0043(10) 0.0042(11)
C55 0.0391(15) 0.0266(13) 0.0267(12) -0.0027(10) 0.0004(11) 0.0008(11)
C56 0.0428(16) 0.0332(14) 0.0269(13) -0.0081(11) -0.0014(11) 0.0051(12)
C57 0.0391(15) 0.0448(16) 0.0224(12) -0.0062(11) 0.0044(11) 0.0033(13)
C58 0.0342(14) 0.0392(15) 0.0226(12) -0.0006(10) 0.0024(10) 0.0002(11)
C59 0.0265(12) 0.0302(13) 0.0198(11) 0.0004(9) 0.0007(9) -0.0003(10)
C60 0.0280(13) 0.0289(13) 0.0218(11) 0.0020(9) 0.0012(10) -0.0007(10)
C61 0.0439(16) 0.0351(15) 0.0270(13) 0.0041(11) 0.0047(12) -0.0024(12)
C62 0.0469(17) 0.0324(15) 0.0364(14) 0.0080(12) 0.0013(13) -0.0071(13)
C63 0.0418(15) 0.0239(13) 0.0368(14) 0.0002(11) -0.0049(12) 0.0002(11)
C64 0.0330(13) 0.0219(12) 0.0263(12) -0.0012(9) -0.0011(10) -0.0008(10)
S1 0.0357(3) 0.0319(3) 0.0251(3) 0.0024(2) 0.0043(2) 0.0054(3)
F1 0.100(2) 0.137(3) 0.0385(11) -0.0120(15) -0.0311(13) 0.032(2)
F2 0.0560(13) 0.0695(16) 0.0834(16) -0.0100(13) -0.0145(12) 0.0273(12)
F3 0.0468(13) 0.0800(17) 0.0902(18) -0.0162(15) -0.0037(12) -0.0117(12)
O1 0.0585(15) 0.0438(14) 0.0677(16) 0.0208(12) 0.0229(13) 0.0028(12)
O2 0.0586(14) 0.0370(11) 0.0336(10) -0.0021(9) 0.0083(10) 0.0125(10)
O3 0.0402(11) 0.0456(12) 0.0246(9) -0.0035(8) 0.0004(8) 0.0045(9)
C65 0.055(2) 0.057(2) 0.0384(16) -0.0101(15) -0.0105(15) 0.0136(17)
S2 0.0346(3) 0.0284(3) 0.0256(3) -0.0025(2) -0.0016(2) -0.0012(3)
F4 0.0590(16) 0.077(2) 0.182(4) 0.016(2) -0.050(2) -0.0279(15)
F5 0.0565(15) 0.0778(19) 0.146(3) -0.0023(19) -0.0293(18) 0.0277(14)
F6 0.110(3) 0.129(3) 0.0602(16) -0.0238(17) -0.0478(17) 0.021(2)
O4 0.0752(18) 0.0565(15) 0.0335(11) 0.0017(10) 0.0137(12) -0.0092(13)
O5 0.0502(14) 0.0388(12) 0.0671(15) -0.0118(11) -0.0031(12) 0.0084(11)
O6 0.0593(14) 0.0413(12) 0.0342(10) 0.0035(9) 0.0047(10) -0.0102(11)
C66 0.052(2) 0.051(2) 0.076(3) -0.0028(19) -0.028(2) 0.0051(17)

loop_
_atom_type_symbol
_atom_type_description
_atom_type_scat_dispersion_real
_atom_type_scat_dispersion_imag
_atom_type_scat_source
C C 0.0181 0.0091 'International Tables Vol C Tables 4.2.6.8 and 6.1.1.4'
H H 0.0000 0.0000 'International Tables Vol C Tables 4.2.6.8 and 6.1.1.4'
Cl Cl 0.3639 0.7018 'International Tables Vol C Tables 4.2.6.8 and 6.1.1.4'
F F 0.0727 0.0534 'International Tables Vol C Tables 4.2.6.8 and 6.1.1.4'
N N 0.0311 0.0180 'International Tables Vol C Tables 4.2.6.8 and 6.1.1.4'
O O 0.0492 0.0322 'International Tables Vol C Tables 4.2.6.8 and 6.1.1.4'
Ru Ru 0.0552 3.2960 'International Tables Vol C Tables 4.2.6.8 and 6.1.1.4'
S S 0.3331 0.5567 'International Tables Vol C Tables 4.2.6.8 and 6.1.1.4'

loop_
_geom_angle_atom_site_label_1
_geom_angle_atom_site_label_2
_geom_angle_atom_site_label_3
_geom_angle
_geom_angle_site_symmetry_1
_geom_angle_site_symmetry_3
_geom_angle_publ_flag
C6 Ru1 N7 94.38(9) . . ?
C6 Ru1 N6 101.74(9) . . ?
N7 Ru1 N6 78.45(9) . . ?
C6 Ru1 N1 79.79(9) . . ?
N7 Ru1 N1 98.46(9) . . ?
N6 Ru1 N1 176.61(9) . . ?
C6 Ru1 N5 94.03(9) . . ?
N7 Ru1 N5 169.33(8) . . ?
N6 Ru1 N5 93.41(8) . . ?
N1 Ru1 N5 89.49(9) . . ?
C6 Ru1 N4 168.44(10) . . ?
N7 Ru1 N4 94.95(9) . . ?
N6 Ru1 N4 86.83(8) . . ?
N1 Ru1 N4 92.09(9) . . ?
N5 Ru1 N4 77.56(9) . . ?
C1 N1 C5 117.9(2) . . ?
C1 N1 Ru1 127.93(18) . . ?
C5 N1 Ru1 114.14(17) . . ?
C5 N2 C6 120.2(2) . . ?
C5 N2 H2 119.9 . . ?
C6 N2 H2 119.9 . . ?
C6 N3 C7 120.3(2) . . ?
C13 N4 C17 118.7(2) . . ?
C13 N4 Ru1 126.4(2) . . ?
C17 N4 Ru1 114.82(18) . . ?
C22 N5 C18 117.5(2) . . ?
C22 N5 Ru1 125.72(19) . . ?
C18 N5 Ru1 116.46(18) . . ?
C23 N6 C27 118.1(2) . . ?
C23 N6 Ru1 126.45(19) . . ?
C27 N6 Ru1 115.07(17) . . ?
C32 N7 C28 117.9(2) . . ?
C32 N7 Ru1 126.51(19) . . ?
C28 N7 Ru1 115.52(17) . . ?
N1 C1 C2 123.4(3) . . ?
N1 C1 H1 118.3 . . ?
C2 C1 H1 118.3 . . ?
C1 C2 C3 118.5(3) . . ?
C1 C2 H2A 120.7 . . ?
C3 C2 H2A 120.7 . . ?
C4 C3 C2 119.1(3) . . ?
C4 C3 H3 120.5 . . ?
C2 C3 H3 120.5 . . ?
C3 C4 C5 119.6(3) . . ?
C3 C4 H4 120.2 . . ?
C5 C4 H4 120.2 . . ?
N2 C5 N1 114.9(2) . . ?
N2 C5 C4 123.5(2) . . ?
N1 C5 C4 121.5(2) . . ?
N3 C6 N2 111.5(2) . . ?
N3 C6 Ru1 137.67(19) . . ?
N2 C6 Ru1 110.60(17) . . ?
C8 C7 C12 117.7(3) . . ?
C8 C7 N3 121.4(3) . . ?
C12 C7 N3 120.8(3) . . ?
C7 C8 C9 122.2(3) . . ?
C7 C8 H8 118.9 . . ?
C9 C8 H8 118.9 . . ?
C10 C9 C8 118.4(3) . . ?
C10 C9 H9 120.8 . . ?
C8 C9 H9 120.8 . . ?
C11 C10 C9 121.0(3) . . ?
C11 C10 Cl1 120.3(3) . . ?
C9 C10 Cl1 118.7(3) . . ?
C10 C11 C12 120.3(3) . . ?
C10 C11 H11 119.8 . . ?
C12 C11 H11 119.8 . . ?
C11 C12 C7 120.4(3) . . ?
C11 C12 H12 119.8 . . ?
C7 C12 H12 119.8 . . ?
N4 C13 C14 122.3(3) . . ?
N4 C13 H13 118.8 . . ?
C14 C13 H13 118.8 . . ?
C15 C14 C13 119.0(3) . . ?
C15 C14 H14 120.5 . . ?
C13 C14 H14 120.5 . . ?
C16 C15 C14 119.3(3) . . ?
C16 C15 H15 120.3 . . ?
C14 C15 H15 120.3 . . ?
C15 C16 C17 119.2(3) . . ?
C15 C16 H16 120.4 . . ?
C17 C16 H16 120.4 . . ?
N4 C17 C16 121.4(3) . . ?
N4 C17 C18 115.4(2) . . ?
C16 C17 C18 123.2(3) . . ?
N5 C18 C19 121.6(3) . . ?
N5 C18 C17 115.4(2) . . ?
C19 C18 C17 123.0(3) . . ?
C20 C19 C18 120.0(3) . . ?
C20 C19 H19 120.0 . . ?
C18 C19 H19 120.0 . . ?
C19 C20 C21 118.8(3) . . ?
C19 C20 H20 120.6 . . ?
C21 C20 H20 120.6 . . ?
C22 C21 C20 118.6(3) . . ?
C22 C21 H21 120.7 . . ?
C20 C21 H21 120.7 . . ?
N5 C22 C21 123.3(3) . . ?
N5 C22 H22 118.3 . . ?
C21 C22 H22 118.3 . . ?
N6 C23 C24 122.6(3) . . ?
N6 C23 H23 118.7 . . ?
C24 C23 H23 118.7 . . ?
C23 C24 C25 119.4(3) . . ?
C23 C24 H24 120.3 . . ?
C25 C24 H24 120.3 . . ?
C24 C25 C26 118.5(3) . . ?
C24 C25 H25 120.7 . . ?
C26 C25 H25 120.7 . . ?
C25 C26 C27 119.6(3) . . ?
C25 C26 H26 120.2 . . ?
C27 C26 H26 120.2 . . ?
N6 C27 C26 121.8(2) . . ?
N6 C27 C28 114.5(2) . . ?
C26 C27 C28 123.6(2) . . ?
N7 C28 C29 121.6(2) . . ?
N7 C28 C27 114.9(2) . . ?
C29 C28 C27 123.5(2) . . ?
C30 C29 C28 119.7(3) . . ?
C30 C29 H29 120.2 . . ?
C28 C29 H29 120.2 . . ?
C31 C30 C29 118.7(3) . . ?
C31 C30 H30 120.7 . . ?
C29 C30 H30 120.7 . . ?
C30 C31 C32 119.6(3) . . ?
C30 C31 H31 120.2 . . ?
C32 C31 H31 120.2 . . ?
N7 C32 C31 122.5(3) . . ?
N7 C32 H32 118.7 . . ?
C31 C32 H32 118.7 . . ?
C38 Ru2 N11 91.20(9) . . ?
C38 Ru2 N12 102.08(9) . . ?
N11 Ru2 N12 78.41(9) . . ?
C38 Ru2 N14 93.84(9) . . ?
N11 Ru2 N14 174.90(8) . . ?
N12 Ru2 N14 99.69(8) . . ?
C38 Ru2 N8 79.61(9) . . ?
N11 Ru2 N8 97.86(8) . . ?
N12 Ru2 N8 175.89(8) . . ?
N14 Ru2 N8 83.88(8) . . ?
C38 Ru2 N13 170.13(9) . . ?
N11 Ru2 N13 97.70(8) . . ?
N12 Ru2 N13 83.99(8) . . ?
N14 Ru2 N13 77.35(8) . . ?
N8 Ru2 N13 94.86(8) . . ?
C33 N8 C37 118.2(2) . . ?
C33 N8 Ru2 127.28(18) . . ?
C37 N8 Ru2 114.33(17) . . ?
C37 N9 C38 119.9(2) . . ?
C37 N9 H9A 120.1 . . ?
C38 N9 H9A 120.1 . . ?
C38 N10 C39 120.3(2) . . ?
C45 N11 C49 117.7(2) . . ?
C45 N11 Ru2 125.97(19) . . ?
C49 N11 Ru2 116.30(17) . . ?
C54 N12 C50 118.2(2) . . ?
C54 N12 Ru2 125.08(19) . . ?
C50 N12 Ru2 116.15(17) . . ?
C55 N13 C59 118.8(2) . . ?
C55 N13 Ru2 126.69(18) . . ?
C59 N13 Ru2 114.40(17) . . ?
C64 N14 C60 118.0(2) . . ?
C64 N14 Ru2 125.10(17) . . ?
C60 N14 Ru2 116.27(17) . . ?
N8 C33 C34 123.3(3) . . ?
N8 C33 H33 118.4 . . ?
C34 C33 H33 118.4 . . ?
C33 C34 C35 118.2(3) . . ?
C33 C34 H34 120.9 . . ?
C35 C34 H34 120.9 . . ?
C36 C35 C34 119.8(3) . . ?
C36 C35 H35 120.1 . . ?
C34 C35 H35 120.1 . . ?
C35 C36 C37 118.4(3) . . ?
C35 C36 H36 120.8 . . ?
C37 C36 H36 120.8 . . ?
N8 C37 N9 115.3(2) . . ?
N8 C37 C36 122.1(2) . . ?
N9 C37 C36 122.6(2) . . ?
N10 C38 N9 111.8(2) . . ?
N10 C38 Ru2 137.66(19) . . ?
N9 C38 Ru2 110.49(17) . . ?
C44 C39 C40 117.8(3) . . ?
C44 C39 N10 121.4(3) . . ?
C40 C39 N10 120.6(3) . . ?
C41 C40 C39 121.3(3) . . ?
C41 C40 H40 119.3 . . ?
C39 C40 H40 119.3 . . ?
C42 C41 C40 119.3(3) . . ?
C42 C41 H41 120.4 . . ?
C40 C41 H41 120.4 . . ?
C41 C42 C43 121.0(3) . . ?
C41 C42 Cl2 119.0(3) . . ?
C43 C42 Cl2 120.0(3) . . ?
C42 C43 C44 119.5(3) . . ?
C42 C43 H43 120.2 . . ?
C44 C43 H43 120.2 . . ?
C43 C44 C39 121.0(3) . . ?
C43 C44 H44 119.5 . . ?
C39 C44 H44 119.5 . . ?
N11 C45 C46 122.8(3) . . ?
N11 C45 H45 118.6 . . ?
C46 C45 H45 118.6 . . ?
C45 C46 C47 119.3(3) . . ?
C45 C46 H46 120.4 . . ?
C47 C46 H46 120.4 . . ?
C48 C47 C46 118.6(3) . . ?
C48 C47 H47 120.7 . . ?
C46 C47 H47 120.7 . . ?
C47 C48 C49 119.8(3) . . ?
C47 C48 H48 120.1 . . ?
C49 C48 H48 120.1 . . ?
N11 C49 C48 121.7(2) . . ?
N11 C49 C50 114.3(2) . . ?
C48 C49 C50 124.0(2) . . ?
N12 C50 C51 122.2(2) . . ?
N12 C50 C49 114.6(2) . . ?
C51 C50 C49 123.2(3) . . ?
C52 C51 C50 119.0(3) . . ?
C52 C51 H51 120.5 . . ?
C50 C51 H51 120.5 . . ?
C51 C52 C53 119.0(3) . . ?
C51 C52 H52 120.5 . . ?
C53 C52 H52 120.5 . . ?
C52 C53 C54 119.1(3) . . ?
C52 C53 H53 120.5 . . ?
C54 C53 H53 120.5 . . ?
N12 C54 C53 122.6(3) . . ?
N12 C54 H54 118.7 . . ?
C53 C54 H54 118.7 . . ?
N13 C55 C56 122.7(3) . . ?
N13 C55 H55 118.6 . . ?
C56 C55 H55 118.6 . . ?
C57 C56 C55 118.6(3) . . ?
C57 C56 H56 120.7 . . ?
C55 C56 H56 120.7 . . ?
C56 C57 C58 119.6(3) . . ?
C56 C57 H57 120.2 . . ?
C58 C57 H57 120.2 . . ?
C57 C58 C59 118.9(3) . . ?
C57 C58 H58 120.6 . . ?
C59 C58 H58 120.6 . . ?
N13 C59 C58 121.3(3) . . ?
N13 C59 C60 115.4(2) . . ?
C58 C59 C60 123.3(2) . . ?
N14 C60 C61 121.3(3) . . ?
N14 C60 C59 115.3(2) . . ?
C61 C60 C59 123.4(2) . . ?
C62 C61 C60 120.0(3) . . ?
C62 C61 H61 120.0 . . ?
C60 C61 H61 120.0 . . ?
C61 C62 C63 118.7(3) . . ?
C61 C62 H62 120.7 . . ?
C63 C62 H62 120.7 . . ?
C64 C63 C62 119.2(3) . . ?
C64 C63 H63 120.4 . . ?
C62 C63 H63 120.4 . . ?
N14 C64 C63 122.8(3) . . ?
N14 C64 H64 118.6 . . ?
C63 C64 H64 118.6 . . ?
O1 S1 O2 115.73(16) . . ?
O1 S1 O3 115.37(17) . . ?
O2 S1 O3 114.26(13) . . ?
O1 S1 C65 103.86(19) . . ?
O2 S1 C65 102.59(17) . . ?
O3 S1 C65 102.43(15) . . ?
F1 C65 F2 108.0(3) . . ?
F1 C65 F3 108.1(4) . . ?
F2 C65 F3 106.7(3) . . ?
F1 C65 S1 111.1(3) . . ?
F2 C65 S1 111.9(3) . . ?
F3 C65 S1 110.9(3) . . ?
O4 S2 O6 114.57(16) . . ?
O4 S2 O5 115.18(18) . . ?
O6 S2 O5 115.44(16) . . ?
O4 S2 C66 103.2(2) . . ?
O6 S2 C66 102.91(18) . . ?
O5 S2 C66 103.06(18) . . ?
F5 C66 F4 107.6(4) . . ?
F5 C66 F6 106.1(4) . . ?
F4 C66 F6 108.9(4) . . ?
F5 C66 S2 112.4(3) . . ?
F4 C66 S2 112.1(3) . . ?
F6 C66 S2 109.5(3) . . ?

loop_
_geom_bond_atom_site_label_1
_geom_bond_atom_site_label_2
_geom_bond_distance
_geom_bond_site_symmetry_2
_geom_bond_publ_flag
Ru1 C6 2.042(2) . ?
Ru1 N7 2.056(2) . ?
Ru1 N6 2.068(2) . ?
Ru1 N1 2.071(2) . ?
Ru1 N5 2.072(2) . ?
Ru1 N4 2.140(2) . ?
Cl1 C10 1.744(3) . ?
N1 C1 1.347(4) . ?
N1 C5 1.362(3) . ?
N2 C5 1.355(3) . ?
N2 C6 1.408(3) . ?
N2 H2 0.8800 . ?
N3 C6 1.297(4) . ?
N3 C7 1.408(3) . ?
N4 C13 1.346(4) . ?
N4 C17 1.351(4) . ?
N5 C22 1.341(4) . ?
N5 C18 1.364(4) . ?
N6 C23 1.341(3) . ?
N6 C27 1.361(3) . ?
N7 C32 1.348(4) . ?
N7 C28 1.362(4) . ?
C1 C2 1.375(4) . ?
C1 H1 0.9500 . ?
C2 C3 1.399(4) . ?
C2 H2A 0.9500 . ?
C3 C4 1.372(4) . ?
C3 H3 0.9500 . ?
C4 C5 1.397(4) . ?
C4 H4 0.9500 . ?
C7 C8 1.385(5) . ?
C7 C12 1.389(4) . ?
C8 C9 1.391(5) . ?
C8 H8 0.9500 . ?
C9 C10 1.374(6) . ?
C9 H9 0.9500 . ?
C10 C11 1.362(6) . ?
C11 C12 1.389(5) . ?
C11 H11 0.9500 . ?
C12 H12 0.9500 . ?
C13 C14 1.387(4) . ?
C13 H13 0.9500 . ?
C14 C15 1.379(6) . ?
C14 H14 0.9500 . ?
C15 C16 1.379(6) . ?
C15 H15 0.9500 . ?
C16 C17 1.397(4) . ?
C16 H16 0.9500 . ?
C17 C18 1.471(4) . ?
C18 C19 1.384(4) . ?
C19 C20 1.372(5) . ?
C19 H19 0.9500 . ?
C20 C21 1.386(5) . ?
C20 H20 0.9500 . ?
C21 C22 1.382(4) . ?
C21 H21 0.9500 . ?
C22 H22 0.9500 . ?
C23 C24 1.383(4) . ?
C23 H23 0.9500 . ?
C24 C25 1.383(4) . ?
C24 H24 0.9500 . ?
C25 C26 1.384(4) . ?
C25 H25 0.9500 . ?
C26 C27 1.384(4) . ?
C26 H26 0.9500 . ?
C27 C28 1.467(4) . ?
C28 C29 1.391(4) . ?
C29 C30 1.381(4) . ?
C29 H29 0.9500 . ?
C30 C31 1.375(5) . ?
C30 H30 0.9500 . ?
C31 C32 1.383(5) . ?
C31 H31 0.9500 . ?
C32 H32 0.9500 . ?
Ru2 C38 2.049(2) . ?
Ru2 N11 2.055(2) . ?
Ru2 N12 2.059(2) . ?
Ru2 N14 2.076(2) . ?
Ru2 N8 2.076(2) . ?
Ru2 N13 2.150(2) . ?
Cl2 C42 1.753(3) . ?
N8 C33 1.343(4) . ?
N8 C37 1.350(3) . ?
N9 C37 1.360(3) . ?
N9 C38 1.411(3) . ?
N9 H9A 0.8800 . ?
N10 C38 1.295(3) . ?
N10 C39 1.409(3) . ?
N11 C45 1.345(3) . ?
N11 C49 1.359(3) . ?
N12 C54 1.340(3) . ?
N12 C50 1.353(4) . ?
N13 C55 1.337(4) . ?
N13 C59 1.358(4) . ?
N14 C64 1.346(3) . ?
N14 C60 1.365(3) . ?
C33 C34 1.373(4) . ?
C33 H33 0.9500 . ?
C34 C35 1.396(5) . ?
C34 H34 0.9500 . ?
C35 C36 1.376(4) . ?
C35 H35 0.9500 . ?
C36 C37 1.399(4) . ?
C36 H36 0.9500 . ?
C39 C44 1.391(4) . ?
C39 C40 1.391(4) . ?
C40 C41 1.387(5) . ?
C40 H40 0.9500 . ?
C41 C42 1.371(6) . ?
C41 H41 0.9500 . ?
C42 C43 1.372(6) . ?
C43 C44 1.387(5) . ?
C43 H43 0.9500 . ?
C44 H44 0.9500 . ?
C45 C46 1.379(4) . ?
C45 H45 0.9500 . ?
C46 C47 1.382(5) . ?
C46 H46 0.9500 . ?
C47 C48 1.374(4) . ?
C47 H47 0.9500 . ?
C48 C49 1.385(4) . ?
C48 H48 0.9500 . ?
C49 C50 1.476(4) . ?
C50 C51 1.392(4) . ?
C51 C52 1.380(4) . ?
C51 H51 0.9500 . ?
C52 C53 1.383(5) . ?
C52 H52 0.9500 . ?
C53 C54 1.387(4) . ?
C53 H53 0.9500 . ?
C54 H54 0.9500 . ?
C55 C56 1.383(4) . ?
C55 H55 0.9500 . ?
C56 C57 1.383(5) . ?
C56 H56 0.9500 . ?
C57 C58 1.384(4) . ?
C57 H57 0.9500 . ?
C58 C59 1.397(4) . ?
C58 H58 0.9500 . ?
C59 C60 1.470(4) . ?
C60 C61 1.388(4) . ?
C61 C62 1.379(5) . ?
C61 H61 0.9500 . ?
C62 C63 1.382(5) . ?
C62 H62 0.9500 . ?
C63 C64 1.380(4) . ?
C63 H63 0.9500 . ?
C64 H64 0.9500 . ?
S1 O1 1.421(3) . ?
S1 O2 1.435(2) . ?
S1 O3 1.438(2) . ?
S1 C65 1.828(4) . ?
F1 C65 1.322(4) . ?
F2 C65 1.329(5) . ?
F3 C65 1.344(5) . ?
S2 O4 1.427(2) . ?
S2 O6 1.430(2) . ?
S2 O5 1.433(3) . ?
S2 C66 1.808(4) . ?
F4 C66 1.331(6) . ?
F5 C66 1.315(5) . ?
F6 C66 1.360(6) . ?
